data_1545010
loop_
_publ_author_name
'Byun, Yearin'
'Cho, Moses'
'Kim, Daeok'
'Jung, Yousung'
'Coskun, Ali'

_publ_section_title
;
 Edge-Functionalized Graphene Nanoribbon Frameworks for the Capture and
 Separation of Greenhouse Gases
;
_journal_name_full Macromolecules
_journal_paper_doi 10.1021/acs.macromol.6b02483
_journal_year 2017
_chemical_formula_moiety 'C72 H50 F12'
_chemical_formula_sum 'C72 H50 F12'
_chemical_formula_weight 1143.12
_chemical_name_systematic
;
 ?
;
_space_group_crystal_system monoclinic
_space_group_IT_number 15
_space_group_name_Hall '-C 2yc'
_space_group_name_H-M_alt 'C 1 2/c 1'
_symmetry_space_group_name_Hall '-C 2yc'
_symmetry_space_group_name_H-M 'C 1 2/c 1'
_atom_sites_solution_hydrogens geom
_audit_creation_method SHELXL-2013
_cell_angle_alpha 90
_cell_angle_beta 111.402(3)
_cell_angle_gamma 90
_cell_formula_units_Z 4
_cell_length_a 21.1206(8)
_cell_length_b 21.8158(9)
_cell_length_c 15.5581(6)
_cell_measurement_reflns_used 3191
_cell_measurement_temperature 296(2)
_cell_measurement_theta_max 19.00
_cell_measurement_theta_min 2.23
_cell_volume 6674.3(5)
_computing_cell_refinement 'SAINT (Bruker, 2012)'
_computing_data_collection 'SMART (Bruker, 2012)'
_computing_data_reduction SAINT
_computing_molecular_graphics 'Ortep-3 for Windows (Farrugia, 2012)'
_computing_publication_material 'WinGX publication routines (Farrugia, 2012)'
_computing_structure_refinement 'SHELXL-2013 (Sheldrick, 2015)'
_computing_structure_solution 'SHELXS-2013 (Sheldrick, 2008)'
_diffrn_ambient_temperature 296(2)
_diffrn_measured_fraction_theta_full 1.000
_diffrn_measured_fraction_theta_max 1.000
_diffrn_measurement_device_type 'Bruker SMART CCD area-detector'
_diffrn_measurement_method '\f and \w scans'
_diffrn_radiation_type MoK\a
_diffrn_radiation_wavelength 0.71073
_diffrn_reflns_av_R_equivalents 0.0672
_diffrn_reflns_av_unetI/netI 0.0810
_diffrn_reflns_Laue_measured_fraction_full 1.000
_diffrn_reflns_Laue_measured_fraction_max 1.000
_diffrn_reflns_limit_h_max 26
_diffrn_reflns_limit_h_min -26
_diffrn_reflns_limit_k_max 27
_diffrn_reflns_limit_k_min -27
_diffrn_reflns_limit_l_max 19
_diffrn_reflns_limit_l_min -17
_diffrn_reflns_number 35320
_diffrn_reflns_point_group_measured_fraction_full 1.000
_diffrn_reflns_point_group_measured_fraction_max 1.000
_diffrn_reflns_theta_full 25.242
_diffrn_reflns_theta_max 26.999
_diffrn_reflns_theta_min 1.394
_diffrn_source 'fine-focus sealed tube'
_exptl_absorpt_coefficient_mu 0.089
_exptl_absorpt_correction_type none
_exptl_crystal_colour colourless
_exptl_crystal_density_diffrn 1.138
_exptl_crystal_description plate
_exptl_crystal_F_000 2360
_exptl_crystal_size_max 0.27
_exptl_crystal_size_mid 0.26
_exptl_crystal_size_min 0.05
_refine_diff_density_max 0.281
_refine_diff_density_min -0.351
_refine_diff_density_rms 0.045
_refine_ls_extinction_method none
_refine_ls_goodness_of_fit_ref 1.007
_refine_ls_hydrogen_treatment constr
_refine_ls_matrix_type full
_refine_ls_number_parameters 444
_refine_ls_number_reflns 7278
_refine_ls_number_restraints 0
_refine_ls_restrained_S_all 1.007
_refine_ls_R_factor_all 0.1759
_refine_ls_R_factor_gt 0.0759
_refine_ls_shift/su_max 0.000
_refine_ls_shift/su_mean 0.000
_refine_ls_structure_factor_coef Fsqd
_refine_ls_weighting_details 'w=1/[\s^2^(Fo^2^)+(0.1281P)^2^] where P=(Fo^2^+2Fc^2^)/3'
_refine_ls_weighting_scheme calc
_refine_ls_wR_factor_gt 0.2065
_refine_ls_wR_factor_ref 0.2606
_reflns_Friedel_coverage 0.000
_reflns_number_gt 3007
_reflns_number_total 7278
_reflns_threshold_expression 'I > 2\s(I)'
_cod_data_source_file ma6b02483_si_003.cif
_cod_data_source_block shelx
_cod_database_code 1545010
_shelx_space_group_comment
;
The symmetry employed for this shelxl refinement is uniquely defined
by the following loop, which should always be used as a source of
symmetry information in preference to the above space-group names.
They are only intended as comments.
;
_shelxl_version_number 2013-4

loop_
_space_group_symop_operation_xyz
'x, y, z'
'-x, y, -z+1/2'
'x+1/2, y+1/2, z'
'-x+1/2, y+1/2, -z+1/2'
'-x, -y, -z'
'x, -y, z-1/2'
'-x+1/2, -y+1/2, -z'
'x+1/2, -y+1/2, z-1/2'

loop_
_atom_site_label
_atom_site_type_symbol
_atom_site_fract_x
_atom_site_fract_y
_atom_site_fract_z
_atom_site_U_iso_or_equiv
_atom_site_adp_type
_atom_site_occupancy
_atom_site_site_symmetry_order
_atom_site_calc_flag
_atom_site_refinement_flags_posn
_atom_site_refinement_flags_adp
_atom_site_refinement_flags_occupancy
_atom_site_disorder_assembly
_atom_site_disorder_group
C1 C 0.51251(16) 0.32923(14) 0.03065(19) 0.0571(8) Uani 1 1 d . . . . .
C2 C 0.45028(15) 0.33617(13) 0.04035(19) 0.0525(8) Uani 1 1 d . . . . .
H2 H 0.4115 0.3393 -0.0128 0.063 Uiso 1 1 calc R U . . .
C3 C 0.44282(13) 0.33874(12) 0.12488(18) 0.0438(7) Uani 1 1 d . . . . .
C4 C 0.50212(13) 0.33082(11) 0.20515(17) 0.0420(7) Uani 1 1 d . . . . .
C5 C 0.56617(14) 0.32178(13) 0.19738(18) 0.0463(7) Uani 1 1 d . . . . .
C6 C 0.56962(15) 0.32335(14) 0.10980(19) 0.0547(8) Uani 1 1 d . . . . .
H6 H 0.6119 0.3203 0.1044 0.066 Uiso 1 1 calc R U . . .
C7 C 0.51635(18) 0.3274(2) -0.0662(2) 0.0776(11) Uani 1 1 d . . . . .
C8 C 0.5642(5) 0.2701(5) -0.0709(6) 0.0963(18) Uani 0.464(5) 1 d . . P A 1
H8A H 0.5463 0.2329 -0.0559 0.145 Uiso 0.464(5) 1 calc R U P A 1
H8B H 0.6095 0.2766 -0.0275 0.145 Uiso 0.464(5) 1 calc R U P A 1
H8C H 0.5650 0.2671 -0.1320 0.145 Uiso 0.464(5) 1 calc R U P A 1
C9 C 0.4504(5) 0.3233(6) -0.1419(6) 0.093(3) Uani 0.464(5) 1 d . . P A 1
H9A H 0.4250 0.2897 -0.1309 0.140 Uiso 0.464(5) 1 calc R U P A 1
H9B H 0.4573 0.3167 -0.1989 0.140 Uiso 0.464(5) 1 calc R U P A 1
H9C H 0.4257 0.3608 -0.1457 0.140 Uiso 0.464(5) 1 calc R U P A 1
C10 C 0.5570(6) 0.3802(5) -0.0781(7) 0.105(2) Uani 0.464(5) 1 d . . P A 1
H10A H 0.5570 0.3801 -0.1398 0.158 Uiso 0.464(5) 1 calc R U P A 1
H10B H 0.6029 0.3767 -0.0349 0.158 Uiso 0.464(5) 1 calc R U P A 1
H10C H 0.5375 0.4177 -0.0672 0.158 Uiso 0.464(5) 1 calc R U P A 1
C8A C 0.5869(5) 0.3219(5) -0.0632(5) 0.102(3) Uani 0.536(5) 1 d . . P A 2
H8A1 H 0.6156 0.3499 -0.0184 0.154 Uiso 0.536(5) 1 calc R U P A 2
H8A2 H 0.5880 0.3313 -0.1229 0.154 Uiso 0.536(5) 1 calc R U P A 2
H8A3 H 0.6028 0.2807 -0.0465 0.154 Uiso 0.536(5) 1 calc R U P A 2
C9A C 0.4652(5) 0.2807(5) -0.1255(7) 0.1014(19) Uani 0.536(5) 1 d . . P A 2
H9A1 H 0.4217 0.2877 -0.1208 0.152 Uiso 0.536(5) 1 calc R U P A 2
H9A2 H 0.4805 0.2401 -0.1045 0.152 Uiso 0.536(5) 1 calc R U P A 2
H9A3 H 0.4611 0.2850 -0.1887 0.152 Uiso 0.536(5) 1 calc R U P A 2
C10A C 0.4945(6) 0.3931(4) -0.1093(5) 0.110(3) Uani 0.536(5) 1 d . . P A 2
H10D H 0.5071 0.4232 -0.0610 0.164 Uiso 0.536(5) 1 calc R U P A 2
H10E H 0.4461 0.3941 -0.1416 0.164 Uiso 0.536(5) 1 calc R U P A 2
H10F H 0.5168 0.4019 -0.1517 0.164 Uiso 0.536(5) 1 calc R U P A 2
C11 C 0.37592(13) 0.33930(12) 0.13501(18) 0.0443(7) Uani 1 1 d . . . . .
C12 C 0.31418(14) 0.35633(12) 0.06249(18) 0.0472(7) Uani 1 1 d . . . . .
C13 C 0.25197(14) 0.33866(13) 0.06829(19) 0.0515(8) Uani 1 1 d . . . . .
C14 C 0.25228(14) 0.30218(14) 0.1420(2) 0.0551(8) Uani 1 1 d . . . . .
H14 H 0.2116 0.2849 0.1406 0.066 Uiso 1 1 calc R U . . .
C15 C 0.31140(14) 0.29077(13) 0.21742(19) 0.0501(7) Uani 1 1 d . . . . .
C16 C 0.37310(13) 0.31609(13) 0.21796(18) 0.0450(7) Uani 1 1 d . . . . .
C17 C 0.31476(14) 0.39488(13) -0.01621(19) 0.0530(8) Uani 1 1 d . . . . .
C18 C 0.34722(18) 0.45126(15) 0.0002(2) 0.0738(10) Uani 1 1 d . . . . .
H18 H 0.3684 0.4649 0.0606 0.089 Uiso 1 1 calc R U . . .
C19 C 0.3485(2) 0.48712(18) -0.0716(3) 0.1012(14) Uani 1 1 d . . . . .
H19 H 0.3706 0.5248 -0.0595 0.121 Uiso 1 1 calc R U . . .
C20 C 0.3174(2) 0.4679(2) -0.1607(3) 0.1029(14) Uani 1 1 d . . . . .
C21 C 0.2846(2) 0.41233(19) -0.1788(2) 0.0892(12) Uani 1 1 d . . . . .
H21 H 0.2636 0.3991 -0.2395 0.107 Uiso 1 1 calc R U . . .
C22 C 0.28293(15) 0.37613(15) -0.1069(2) 0.0621(9) Uani 1 1 d . . . . .
H22 H 0.2602 0.3388 -0.1195 0.075 Uiso 1 1 calc R U . . .
C23 C 0.3210(5) 0.5022(4) -0.2483(7) 0.160(3) Uani 1 1 d . . . . .
F24 F 0.3829(6) 0.5102(9) -0.2344(12) 0.206(5) Uani 0.589(13) 1 d . . P B 1
F25 F 0.2970(10) 0.5709(4) -0.2261(11) 0.245(7) Uani 0.589(13) 1 d . . P B 1
F26 F 0.2681(5) 0.4969(5) -0.3180(5) 0.194(5) Uani 0.589(13) 1 d . . P B 1
F24A F 0.3464(13) 0.4607(7) -0.3000(10) 0.235(11) Uani 0.411(13) 1 d . . P B 2
F25A F 0.2891(13) 0.5322(13) -0.268(2) 0.317(14) Uani 0.411(13) 1 d . . P B 2
F26A F 0.3591(13) 0.5435(6) -0.2287(11) 0.176(6) Uani 0.411(13) 1 d . . P B 2
C27 C 0.18449(15) 0.35595(14) -0.0017(2) 0.0564(8) Uani 1 1 d . . . . .
C28 C 0.16718(18) 0.41711(16) -0.0232(2) 0.0791(11) Uani 1 1 d . . . . .
H28 H 0.1989 0.4478 0.0032 0.095 Uiso 1 1 calc R U . . .
C29 C 0.1027(2) 0.43207(19) -0.0839(3) 0.0941(13) Uani 1 1 d . . . . .
H29 H 0.0914 0.4730 -0.0980 0.113 Uiso 1 1 calc R U . . .
C30 C 0.0556(2) 0.3876(2) -0.1234(3) 0.0986(13) Uani 1 1 d . . . . .
H30 H 0.0125 0.3984 -0.1644 0.118 Uiso 1 1 calc R U . . .
C31 C 0.07152(18) 0.32736(19) -0.1028(3) 0.0889(12) Uani 1 1 d . . . . .
H31 H 0.0394 0.2969 -0.1290 0.107 Uiso 1 1 calc R U . . .
C32 C 0.13637(16) 0.31210(16) -0.0422(2) 0.0711(10) Uani 1 1 d . . . . .
H32 H 0.1474 0.2710 -0.0287 0.085 Uiso 1 1 calc R U . . .
C33 C 0.30760(15) 0.24745(14) 0.2890(2) 0.0536(8) Uani 1 1 d . . . . .
C34 C 0.25744(16) 0.25269(16) 0.3264(2) 0.0666(9) Uani 1 1 d . . . . .
H34 H 0.2259 0.2844 0.3076 0.080 Uiso 1 1 calc R U . . .
C35 C 0.25421(18) 0.21079(18) 0.3916(2) 0.0765(10) Uani 1 1 d . . . . .
H35 H 0.2200 0.2145 0.4157 0.092 Uiso 1 1 calc R U . . .
C36 C 0.3000(2) 0.16433(17) 0.4212(3) 0.0749(10) Uani 1 1 d . . . . .
C37 C 0.34984(19) 0.15814(16) 0.3840(2) 0.0772(10) Uani 1 1 d . . . . .
H37 H 0.3811 0.1262 0.4032 0.093 Uiso 1 1 calc R U . . .
C38 C 0.35342(16) 0.19883(15) 0.3188(2) 0.0651(9) Uani 1 1 d . . . . .
H38 H 0.3870 0.1940 0.2939 0.078 Uiso 1 1 calc R U . . .
C39 C 0.2992(4) 0.1216(3) 0.4954(4) 0.1116(16) Uani 1 1 d . . . . .
F40 F 0.3357(9) 0.1466(4) 0.5806(4) 0.158(4) Uani 0.667(17) 1 d . . P C 1
F41 F 0.3238(8) 0.0694(3) 0.4947(10) 0.169(6) Uani 0.667(17) 1 d . . P C 1
F42 F 0.2415(5) 0.1134(6) 0.4981(9) 0.178(6) Uani 0.667(17) 1 d . . P C 1
F40A F 0.2351(12) 0.0808(9) 0.4382(17) 0.201(7) Uani 0.333(17) 1 d . . P C 2
F41A F 0.3493(18) 0.0892(17) 0.529(3) 0.220(11) Uani 0.333(17) 1 d . . P C 2
F42A F 0.2709(15) 0.1424(7) 0.5498(11) 0.124(10) Uani 0.333(17) 1 d . . P C 2

loop_
_atom_site_aniso_label
_atom_site_aniso_U_11
_atom_site_aniso_U_22
_atom_site_aniso_U_33
_atom_site_aniso_U_23
_atom_site_aniso_U_13
_atom_site_aniso_U_12
C1 0.062(2) 0.078(2) 0.0332(16) 0.0026(15) 0.0193(15) 0.0014(16)
C2 0.0527(19) 0.073(2) 0.0312(15) 0.0030(14) 0.0143(14) -0.0017(14)
C3 0.0440(16) 0.0524(16) 0.0338(15) 0.0005(13) 0.0128(13) -0.0003(12)
C4 0.0465(16) 0.0482(15) 0.0298(14) 0.0017(12) 0.0122(13) -0.0009(12)
C5 0.0457(17) 0.0578(18) 0.0332(15) -0.0004(13) 0.0118(13) -0.0007(13)
C6 0.0500(18) 0.082(2) 0.0355(16) 0.0020(15) 0.0197(14) 0.0008(15)
C7 0.063(2) 0.138(4) 0.0383(19) 0.002(2) 0.0264(17) 0.003(2)
C8 0.105 0.124 0.068(5) -0.011(6) 0.041(4) 0.045(5)
C9 0.130(8) 0.121 0.030(4) 0.002(6) 0.029(5) 0.030(6)
C10 0.114 0.129 0.075(6) 0.014(6) 0.039(6) -0.007(7)
C8A 0.142(8) 0.124 0.058(5) 0.010(5) 0.056(5) 0.028(6)
C9A 0.106 0.130 0.082(7) -0.045(6) 0.049(5) -0.028(6)
C10A 0.180(10) 0.101 0.068(5) 0.046(4) 0.069(6) 0.038(6)
C11 0.0450(16) 0.0524(16) 0.0334(15) -0.0061(13) 0.0119(13) -0.0014(12)
C12 0.0519(18) 0.0490(17) 0.0368(16) -0.0033(13) 0.0115(13) 0.0004(13)
C13 0.0479(18) 0.0585(18) 0.0415(17) -0.0031(15) 0.0084(14) 0.0047(14)
C14 0.0452(17) 0.069(2) 0.0493(18) 0.0014(16) 0.0149(15) -0.0012(14)
C15 0.0505(18) 0.0589(18) 0.0417(17) 0.0000(15) 0.0178(14) -0.0001(14)
C16 0.0428(16) 0.0565(17) 0.0358(16) -0.0047(13) 0.0146(13) 0.0011(12)
C17 0.0587(18) 0.0539(19) 0.0388(17) 0.0029(15) 0.0086(14) 0.0054(14)
C18 0.090(3) 0.064(2) 0.059(2) -0.0007(19) 0.0176(18) -0.0102(18)
C19 0.132(4) 0.074(3) 0.086(3) 0.011(2) 0.027(3) -0.032(2)
C20 0.133(4) 0.083(3) 0.073(3) 0.032(3) 0.015(3) -0.020(3)
C21 0.104(3) 0.103(3) 0.041(2) 0.017(2) 0.0040(19) -0.003(2)
C22 0.065(2) 0.069(2) 0.0414(18) 0.0011(17) 0.0067(15) -0.0075(16)
C23 0.120 0.104 0.229(9) 0.070(6) 0.034(6) -0.009(5)
F24 0.232(10) 0.224 0.210(11) 0.141(9) 0.137(9) 0.057(7)
F25 0.352(16) 0.126(6) 0.249(11) 0.128(8) 0.101(10) 0.034(9)
F26 0.203 0.238(12) 0.074(4) 0.096(5) -0.029(4) -0.064(7)
F24A 0.47(3) 0.161(12) 0.145(10) 0.026(8) 0.195(16) -0.024(13)
F25A 0.270 0.257 0.47(5) 0.24(2) 0.19(2) 0.167(10)
F26A 0.259 0.097(9) 0.158(9) 0.073(9) 0.059(13) -0.026(10)
C27 0.0551(19) 0.0578(19) 0.0500(18) 0.0007(16) 0.0118(15) 0.0082(15)
C28 0.073(2) 0.066(2) 0.080(3) 0.0002(19) 0.0063(19) 0.0101(18)
C29 0.077(3) 0.078(3) 0.100(3) 0.010(2) 0.000(2) 0.021(2)
C30 0.069(3) 0.109(3) 0.089(3) -0.001(3) -0.007(2) 0.021(2)
C31 0.063(2) 0.090(3) 0.090(3) -0.009(2) 0.000(2) 0.004(2)
C32 0.058(2) 0.063(2) 0.074(2) -0.0062(18) 0.0022(18) 0.0026(16)
C33 0.0499(18) 0.071(2) 0.0393(16) -0.0012(15) 0.0151(14) -0.0041(15)
C34 0.061(2) 0.081(2) 0.063(2) 0.0076(19) 0.0286(17) 0.0026(17)
C35 0.077(2) 0.094(3) 0.072(2) 0.009(2) 0.044(2) -0.006(2)
C36 0.089(3) 0.073(2) 0.069(2) 0.012(2) 0.037(2) 0.000(2)
C37 0.092(3) 0.076(2) 0.067(2) 0.013(2) 0.033(2) 0.0092(19)
C38 0.062(2) 0.075(2) 0.061(2) 0.0032(19) 0.0253(17) 0.0066(17)
C39 0.140(6) 0.110(5) 0.108(5) 0.032(4) 0.072(4) 0.002(4)
F40 0.218(10) 0.173(6) 0.080(4) 0.042(4) 0.051(5) -0.001(6)
F41 0.292(15) 0.079(4) 0.175(8) 0.054(4) 0.129(8) 0.023(5)
F42 0.157(7) 0.243(17) 0.157 0.100(9) 0.083(8) -0.012(8)
F40A 0.230 0.214(15) 0.152(15) 0.004(12) 0.060(13) -0.116(11)
F41A 0.25(2) 0.254 0.24(3) 0.199(19) 0.19(2) 0.170(19)
F42A 0.21(3) 0.116(9) 0.074(9) 0.025(7) 0.085(14) 0.039(12)

loop_
_atom_type_symbol
_atom_type_description
_atom_type_scat_dispersion_real
_atom_type_scat_dispersion_imag
_atom_type_scat_source
C C 0.0033 0.0016 'International Tables Vol C Tables 4.2.6.8 and 6.1.1.4'
H H 0.0000 0.0000 'International Tables Vol C Tables 4.2.6.8 and 6.1.1.4'
F F 0.0171 0.0103 'International Tables Vol C Tables 4.2.6.8 and 6.1.1.4'

loop_
_geom_angle_atom_site_label_1
_geom_angle_atom_site_label_2
_geom_angle_atom_site_label_3
_geom_angle
_geom_angle_site_symmetry_3
C6 C1 C2 117.9(3) .
C6 C1 C7 122.0(3) .
C2 C1 C7 120.1(3) .
C3 C2 C1 123.4(3) .
C3 C2 H2 118.3 .
C1 C2 H2 118.3 .
C2 C3 C4 117.5(2) .
C2 C3 C11 123.2(2) .
C4 C3 C11 118.6(2) .
C5 C4 C3 120.4(2) .
C5 C4 C4 119.0(3) 2_655
C3 C4 C4 120.6(3) 2_655
C6 C5 C4 118.3(2) .
C6 C5 C16 122.6(3) 2_655
C4 C5 C16 118.9(2) 2_655
C1 C6 C5 122.4(3) .
C1 C6 H6 118.8 .
C5 C6 H6 118.8 .
C9 C7 C10 111.7(7) .
C8A C7 C9A 116.6(6) .
C9 C7 C1 114.6(5) .
C8A C7 C1 112.6(4) .
C10 C7 C1 109.9(5) .
C9A C7 C1 109.3(5) .
C8A C7 C10A 102.9(6) .
C9A C7 C10A 108.4(6) .
C1 C7 C10A 106.3(4) .
C9 C7 C8 110.0(6) .
C10 C7 C8 101.1(6) .
C1 C7 C8 108.7(4) .
C7 C8 H8A 109.5 .
C7 C8 H8B 109.5 .
H8A C8 H8B 109.5 .
C7 C8 H8C 109.5 .
H8A C8 H8C 109.5 .
H8B C8 H8C 109.5 .
C7 C9 H9A 109.5 .
C7 C9 H9B 109.5 .
H9A C9 H9B 109.5 .
C7 C9 H9C 109.5 .
H9A C9 H9C 109.5 .
H9B C9 H9C 109.5 .
C7 C10 H10A 109.5 .
C7 C10 H10B 109.5 .
H10A C10 H10B 109.5 .
C7 C10 H10C 109.5 .
H10A C10 H10C 109.5 .
H10B C10 H10C 109.5 .
C7 C8A H8A1 109.5 .
C7 C8A H8A2 109.5 .
H8A1 C8A H8A2 109.5 .
C7 C8A H8A3 109.5 .
H8A1 C8A H8A3 109.5 .
H8A2 C8A H8A3 109.5 .
C7 C9A H9A1 109.5 .
C7 C9A H9A2 109.5 .
H9A1 C9A H9A2 109.5 .
C7 C9A H9A3 109.5 .
H9A1 C9A H9A3 109.5 .
H9A2 C9A H9A3 109.5 .
C7 C10A H10D 109.5 .
C7 C10A H10E 109.5 .
H10D C10A H10E 109.5 .
C7 C10A H10F 109.5 .
H10D C10A H10F 109.5 .
H10E C10A H10F 109.5 .
C16 C11 C12 119.1(2) .
C16 C11 C3 117.2(2) .
C12 C11 C3 123.4(2) .
C13 C12 C11 119.0(3) .
C13 C12 C17 119.8(2) .
C11 C12 C17 121.2(3) .
C14 C13 C12 119.1(2) .
C14 C13 C27 117.5(3) .
C12 C13 C27 123.4(3) .
C15 C14 C13 122.0(3) .
C15 C14 H14 119.0 .
C13 C14 H14 119.0 .
C14 C15 C16 118.5(3) .
C14 C15 C33 118.0(3) .
C16 C15 C33 123.1(3) .
C11 C16 C15 118.9(2) .
C11 C16 C5 118.4(2) 2_655
C15 C16 C5 122.7(2) 2_655
C22 C17 C18 118.2(3) .
C22 C17 C12 121.6(3) .
C18 C17 C12 120.1(3) .
C19 C18 C17 120.8(3) .
C19 C18 H18 119.6 .
C17 C18 H18 119.6 .
C20 C19 C18 120.4(4) .
C20 C19 H19 119.8 .
C18 C19 H19 119.8 .
C19 C20 C21 120.0(4) .
C19 C20 C23 125.0(5) .
C21 C20 C23 114.8(5) .
C20 C21 C22 119.9(3) .
C20 C21 H21 120.1 .
C22 C21 H21 120.1 .
C21 C22 C17 120.7(3) .
C21 C22 H22 119.7 .
C17 C22 H22 119.7 .
F25A C23 F26A 84(2) .
F26 C23 F24 135.1(13) .
F25A C23 F24A 130(3) .
F26A C23 F24A 105.6(17) .
F25A C23 C20 112(2) .
F26A C23 C20 112.6(11) .
F26 C23 C20 113.4(7) .
F24 C23 C20 106.9(8) .
F24A C23 C20 109.1(7) .
F26 C23 F25 91.1(12) .
F24 C23 F25 102.5(13) .
C20 C23 F25 97.7(9) .
C32 C27 C28 118.3(3) .
C32 C27 C13 120.6(3) .
C28 C27 C13 121.0(3) .
C29 C28 C27 119.8(3) .
C29 C28 H28 120.1 .
C27 C28 H28 120.1 .
C30 C29 C28 121.0(4) .
C30 C29 H29 119.5 .
C28 C29 H29 119.5 .
C29 C30 C31 120.1(3) .
C29 C30 H30 120.0 .
C31 C30 H30 120.0 .
C30 C31 C32 119.1(4) .
C30 C31 H31 120.4 .
C32 C31 H31 120.4 .
C27 C32 C31 121.8(3) .
C27 C32 H32 119.1 .
C31 C32 H32 119.1 .
C34 C33 C38 117.9(3) .
C34 C33 C15 121.4(3) .
C38 C33 C15 120.7(3) .
C33 C34 C35 120.1(3) .
C33 C34 H34 119.9 .
C35 C34 H34 119.9 .
C36 C35 C34 121.4(3) .
C36 C35 H35 119.3 .
C34 C35 H35 119.3 .
C35 C36 C37 119.2(3) .
C35 C36 C39 121.5(4) .
C37 C36 C39 119.3(4) .
C38 C37 C36 120.2(3) .
C38 C37 H37 119.9 .
C36 C37 H37 119.9 .
C37 C38 C33 121.2(3) .
C37 C38 H38 119.4 .
C33 C38 H38 119.4 .
F42 C39 F41 106.4(10) .
F41A C39 F42A 117.8(15) .
F42 C39 F40 103.6(8) .
F41 C39 F40 106.3(10) .
F41A C39 C36 116.0(11) .
F42 C39 C36 113.8(6) .
F41 C39 C36 116.1(8) .
F42A C39 C36 115.4(7) .
F40 C39 C36 109.7(5) .
F41A C39 F40A 110(3) .
F42A C39 F40A 93.5(14) .
C36 C39 F40A 99.4(9) .

loop_
_geom_bond_atom_site_label_1
_geom_bond_atom_site_label_2
_geom_bond_distance
_geom_bond_site_symmetry_2
C1 C6 1.380(4) .
C1 C2 1.385(4) .
C1 C7 1.538(4) .
C2 C3 1.382(4) .
C2 H2 0.9300 .
C3 C4 1.420(3) .
C3 C11 1.478(4) .
C4 C5 1.415(4) .
C4 C4 1.431(5) 2_655
C5 C6 1.391(4) .
C5 C16 1.471(4) 2_655
C6 H6 0.9300 .
C7 C9 1.462(10) .
C7 C8A 1.479(9) .
C7 C10 1.488(10) .
C7 C9A 1.526(9) .
C7 C10A 1.578(8) .
C7 C8 1.625(9) .
C8 H8A 0.9600 .
C8 H8B 0.9600 .
C8 H8C 0.9600 .
C9 H9A 0.9600 .
C9 H9B 0.9600 .
C9 H9C 0.9600 .
C10 H10A 0.9600 .
C10 H10B 0.9600 .
C10 H10C 0.9600 .
C8A H8A1 0.9600 .
C8A H8A2 0.9600 .
C8A H8A3 0.9600 .
C9A H9A1 0.9600 .
C9A H9A2 0.9600 .
C9A H9A3 0.9600 .
C10A H10D 0.9600 .
C10A H10E 0.9600 .
C10A H10F 0.9600 .
C11 C16 1.408(4) .
C11 C12 1.427(4) .
C12 C13 1.403(4) .
C12 C17 1.489(4) .
C13 C14 1.394(4) .
C13 C27 1.492(4) .
C14 C15 1.389(4) .
C14 H14 0.9300 .
C15 C16 1.413(4) .
C15 C33 1.485(4) .
C16 C5 1.471(4) 2_655
C17 C22 1.385(4) .
C17 C18 1.386(4) .
C18 C19 1.372(5) .
C18 H18 0.9300 .
C19 C20 1.365(5) .
C19 H19 0.9300 .
C20 C21 1.373(5) .
C20 C23 1.581(9) .
C21 C22 1.381(4) .
C21 H21 0.9300 .
C22 H22 0.9300 .
C23 F25A 0.909(19) .
C23 F26A 1.172(14) .
C23 F26 1.246(10) .
C23 F24 1.257(13) .
C23 F24A 1.438(17) .
C23 F25 1.658(18) .
F25A F26A 1.40(3) .
C27 C32 1.370(4) .
C27 C28 1.392(4) .
C28 C29 1.383(4) .
C28 H28 0.9300 .
C29 C30 1.365(5) .
C29 H29 0.9300 .
C30 C31 1.366(5) .
C30 H30 0.9300 .
C31 C32 1.391(4) .
C31 H31 0.9300 .
C32 H32 0.9300 .
C33 C34 1.386(4) .
C33 C38 1.396(4) .
C34 C35 1.386(4) .
C34 H34 0.9300 .
C35 C36 1.360(5) .
C35 H35 0.9300 .
C36 C37 1.382(5) .
C36 C39 1.489(6) .
C37 C38 1.371(4) .
C37 H37 0.9300 .
C38 H38 0.9300 .
C39 F41A 1.22(2) .
C39 F42 1.247(9) .
C39 F41 1.253(11) .
C39 F42A 1.283(15) .
C39 F40 1.378(9) .
C39 F40A 1.59(2) .
